data_7033976
loop_
_publ_author_name
'Zhang, Yuan-Yuan'
'Zhao, Hong'
'Yang, En-Cui'
'Liu, Zhong-Yi'
'Shang, Qiu'
'Zhao, Xiao-Jun'

_publ_section_title
;
 Triazolate-based 3D frameworks and a 2D layer with centrosymmetric
 Cu(II)7, Cu(II)5, Cu(II)4 clusters and tunable interlayer/interchain
 compactness: hydrothermal syntheses, crystal structures and magnetic
 properties.
;
_journal_issue 12
_journal_name_full 'Dalton transactions (Cambridge, England : 2003)'
_journal_page_first 5826
_journal_page_last 5836
_journal_paper_doi 10.1039/c4dt04013a
_journal_volume 44
_journal_year 2015
_chemical_formula_sum 'C14 H8 Cu4 N6 O10'
_chemical_formula_weight 674.42
_chemical_name_systematic
; 
 ? 
;
_space_group_IT_number 2
_symmetry_cell_setting triclinic
_symmetry_space_group_name_Hall '-P 1'
_symmetry_space_group_name_H-M 'P -1'
_atom_sites_solution_hydrogens geom
_atom_sites_solution_primary direct
_atom_sites_solution_secondary difmap
_audit_creation_method SHELXL-97
_audit_update_record
;
2015-02-01 deposited with the CCDC.
2015-02-10 downloaded from the CCDC.
;
_cell_angle_alpha 67.609(4)
_cell_angle_beta 78.650(3)
_cell_angle_gamma 68.577(4)
_cell_formula_units_Z 2
_cell_length_a 7.843(2)
_cell_length_b 9.986(2)
_cell_length_c 12.320(3)
_cell_measurement_reflns_used 2289
_cell_measurement_temperature 173(2)
_cell_measurement_theta_max 28.34
_cell_measurement_theta_min 2.41
_cell_volume 828.7(3)
_computing_cell_refinement 'Bruker SMART'
_computing_data_collection 'Bruker SMART'
_computing_data_reduction 'Bruker SAINT'
_computing_molecular_graphics 'Bruker SHELXTL'
_computing_publication_material 'Bruker SHELXTL'
_computing_structure_refinement 'SHELXL-97 (Sheldrick, 1997)'
_computing_structure_solution 'SHELXS-97 (Sheldrick, 1990)'
_diffrn_ambient_temperature 173(2)
_diffrn_measured_fraction_theta_full 0.987
_diffrn_measured_fraction_theta_max 0.987
_diffrn_measurement_device_type 'CCD area detector'
_diffrn_measurement_method 'phi and omega scans'
_diffrn_radiation_monochromator graphite
_diffrn_radiation_source 'fine-focus sealed tube'
_diffrn_radiation_type MoK\a
_diffrn_radiation_wavelength 0.71073
_diffrn_reflns_av_R_equivalents 0.0349
_diffrn_reflns_av_unetI/netI 0.0585
_diffrn_reflns_limit_h_max 9
_diffrn_reflns_limit_h_min -8
_diffrn_reflns_limit_k_max 11
_diffrn_reflns_limit_k_min -7
_diffrn_reflns_limit_l_max 14
_diffrn_reflns_limit_l_min -14
_diffrn_reflns_number 4045
_diffrn_reflns_theta_full 25.01
_diffrn_reflns_theta_max 25.01
_diffrn_reflns_theta_min 1.79
_exptl_absorpt_coefficient_mu 5.148
_exptl_absorpt_correction_T_max 0.5542
_exptl_absorpt_correction_T_min 0.5123
_exptl_absorpt_correction_type multi-scan
_exptl_absorpt_process_details sadabs
_exptl_crystal_colour blue
_exptl_crystal_density_diffrn 2.703
_exptl_crystal_density_meas ?
_exptl_crystal_density_method 'not measured'
_exptl_crystal_description block
_exptl_crystal_F_000 660
_exptl_crystal_size_max 0.15
_exptl_crystal_size_mid 0.14
_exptl_crystal_size_min 0.13
_refine_diff_density_max 1.890
_refine_diff_density_min -1.373
_refine_diff_density_rms 0.175
_refine_ls_extinction_method none
_refine_ls_goodness_of_fit_ref 1.043
_refine_ls_hydrogen_treatment constr
_refine_ls_matrix_type full
_refine_ls_number_parameters 310
_refine_ls_number_reflns 2881
_refine_ls_number_restraints 18
_refine_ls_restrained_S_all 1.058
_refine_ls_R_factor_all 0.0523
_refine_ls_R_factor_gt 0.0422
_refine_ls_shift/su_max 0.001
_refine_ls_shift/su_mean 0.000
_refine_ls_structure_factor_coef Fsqd
_refine_ls_weighting_details 'calc w=1/[\s^2^(Fo^2^)+(0.0579P)^2^+2.9773P] where P=(Fo^2^+2Fc^2^)/3'
_refine_ls_weighting_scheme calc
_refine_ls_wR_factor_gt 0.1055
_refine_ls_wR_factor_ref 0.1126
_reflns_number_gt 2471
_reflns_number_total 2881
_reflns_threshold_expression >2sigma(I)
_cod_data_source_file c4dt04013a2.cif
_cod_data_source_block n121214d
_cod_depositor_comments
;
The following automatic conversions were performed:

'_symmetry_cell_setting' value 'Triclinic' changed to 'triclinic'
according to
/usr/data/users/saulius/crontab/automatic-downloads/rss-feeds/RSC/lib/dictionaries/cif_core.dic
dictionary named 'cif_core.dic' version 2.4.2 from 2011-04-26.

'_exptl_crystal_density_meas' value 'none' was changed to '?' - the
value is perceived as not measured.

Automatic conversion script
Id: cif_fix_values 3008 2015-01-20 13:52:24Z robertas 

 Adding full bibliography for 7033976--7033979.cif.
;
_cod_original_sg_symbol_H-M P-1
_cod_database_code 7033976

loop_
_symmetry_equiv_pos_as_xyz
'x, y, z'
'-x, -y, -z'

loop_
_atom_site_label
_atom_site_type_symbol
_atom_site_fract_x
_atom_site_fract_y
_atom_site_fract_z
_atom_site_U_iso_or_equiv
_atom_site_adp_type
_atom_site_occupancy
_atom_site_symmetry_multiplicity
_atom_site_calc_flag
_atom_site_refinement_flags
Cu1 Cu 0.96305(8) 0.68241(8) 0.90984(6) 0.0092(2) Uani 1 1 d U
Cu2 Cu 1.55528(9) 0.96142(8) 1.27515(6) 0.0132(2) Uani 1 1 d .
Cu3 Cu 1.20240(9) 0.86757(8) 0.96765(6) 0.0111(2) Uani 1 1 d .
Cu4 Cu 1.5000 1.0000 1.0000 0.0102(2) Uani 1 2 d S
Cu5 Cu 1.0000 0.5000 0.5000 0.0143(3) Uani 1 2 d S
O1 O 0.8697(5) 0.6132(5) 0.8137(3) 0.0109(8) Uani 1 1 d .
O2 O 0.6895(5) 0.8366(5) 0.6998(4) 0.0154(9) Uani 1 1 d .
O3 O 0.8222(5) 0.7044(5) 0.4847(4) 0.0153(9) Uani 1 1 d .
O4 O 0.5300(5) 0.8418(5) 0.4425(3) 0.0128(9) Uani 1 1 d .
O5 O 0.1403(5) 0.5335(5) 0.5915(4) 0.0145(9) Uani 1 1 d .
O6 O 0.1849(5) 0.3244(5) 0.7555(3) 0.0133(9) Uani 1 1 d .
O7 O 0.1655(5) 0.4304(5) 0.9522(3) 0.0115(8) Uani 1 1 d .
O8 O 0.4377(5) 0.2588(5) 1.0081(4) 0.0172(9) Uani 1 1 d .
O9 O 1.6709(5) 0.9739(4) 1.1095(3) 0.0103(8) Uani 1 1 d .
H9 H 1.7679 0.8728 1.1174 0.015 Uiso 1 1 calc R
O10 O 1.0503(5) 0.7419(5) 1.0141(4) 0.0139(8) Uani 1 1 d U
H10' H 1.0879 0.6655 1.0736 0.021 Uiso 1 1 d R
N1 N 1.0834(6) 0.8146(5) 0.7801(4) 0.0112(10) Uani 1 1 d .
N2 N 1.1890(6) 0.8747(6) 0.8064(4) 0.0121(10) Uani 1 1 d .
N3 N 1.2643(6) 0.9541(5) 0.7100(4) 0.0106(10) Uani 1 1 d .
N4 N 1.3640(6) 0.8964(5) 1.2443(4) 0.0110(10) Uani 1 1 d .
N5 N 1.3424(6) 0.9235(6) 1.1328(4) 0.0117(10) Uani 1 1 d .
N6 N 1.2110(6) 0.8717(6) 1.1263(4) 0.0115(10) Uani 1 1 d .
C1 C 1.2060(7) 0.9467(7) 0.6176(5) 0.0113(12) Uani 1 1 d .
H1 H 1.2372 0.9936 0.5369 0.014 Uiso 1 1 calc R
C2 C 1.0929(7) 0.8587(7) 0.6622(5) 0.0142(13) Uani 1 1 d .
H2 H 1.0316 0.8331 0.6175 0.017 Uiso 1 1 calc R
H3 H 1.0524 0.7644 1.2596 0.017 Uiso 1 1 d R
H4 H 1.2216 0.7963 1.3951 0.017 Uiso 1 1 d R
C3 C 1.1460(7) 0.8107(7) 1.2372(5) 0.0122(12) Uani 1 1 d .
C4 C 1.2399(7) 0.8273(7) 1.3119(5) 0.0125(12) Uani 1 1 d .
C5 C 0.6270(7) 0.6090(6) 0.7309(5) 0.0099(12) Uani 1 1 d .
C6 C 0.5773(7) 0.6375(7) 0.6192(5) 0.0099(12) Uani 1 1 d .
C7 C 0.4470(7) 0.5775(6) 0.6120(5) 0.0085(11) Uani 1 1 d .
H7 H 0.4128 0.5963 0.5365 0.010 Uiso 1 1 calc R
C8 C 0.3648(7) 0.4915(7) 0.7100(5) 0.0111(12) Uani 1 1 d .
C9 C 0.4222(7) 0.4576(6) 0.8219(5) 0.0083(11) Uani 1 1 d .
C10 C 0.5549(7) 0.5156(7) 0.8284(5) 0.0104(12) Uani 1 1 d .
H10 H 0.5976 0.4897 0.9031 0.013 Uiso 1 1 calc R
C11 C 0.7380(7) 0.6953(7) 0.7471(5) 0.0118(13) Uani 1 1 d .
C12 C 0.6504(7) 0.7359(7) 0.5076(5) 0.0104(11) Uani 1 1 d U
C13 C 0.2187(7) 0.4415(7) 0.6885(5) 0.0126(13) Uani 1 1 d .
C14 C 0.3394(7) 0.3720(7) 0.9359(5) 0.0110(12) Uani 1 1 d .

loop_
_atom_site_aniso_label
_atom_site_aniso_U_11
_atom_site_aniso_U_22
_atom_site_aniso_U_33
_atom_site_aniso_U_23
_atom_site_aniso_U_13
_atom_site_aniso_U_12
Cu1 0.0100(3) 0.0137(4) 0.0097(4) -0.0042(3) 0.0004(3) -0.0104(3)
Cu2 0.0155(4) 0.0213(5) 0.0109(4) -0.0048(3) 0.0005(3) -0.0163(3)
Cu3 0.0140(4) 0.0159(4) 0.0112(4) -0.0064(3) 0.0016(3) -0.0128(3)
Cu4 0.0104(5) 0.0152(6) 0.0101(5) -0.0050(4) 0.0014(4) -0.0103(4)
Cu5 0.0133(5) 0.0184(6) 0.0173(6) -0.0082(5) -0.0006(4) -0.0097(4)
O1 0.0093(18) 0.019(2) 0.009(2) -0.0051(18) 0.0003(16) -0.0100(17)
O2 0.014(2) 0.012(3) 0.023(2) -0.0042(19) -0.0022(17) -0.0089(18)
O3 0.0088(19) 0.021(2) 0.020(2) -0.007(2) 0.0023(16) -0.0104(18)
O4 0.0099(19) 0.016(2) 0.013(2) -0.0020(18) -0.0010(16) -0.0083(18)
O5 0.017(2) 0.018(2) 0.013(2) -0.0024(18) -0.0046(17) -0.0111(18)
O6 0.016(2) 0.015(2) 0.015(2) -0.0044(19) -0.0010(16) -0.0127(18)
O7 0.0102(19) 0.015(2) 0.015(2) -0.0074(18) 0.0021(15) -0.0090(17)
O8 0.017(2) 0.013(2) 0.017(2) -0.0026(19) -0.0002(18) -0.0026(19)
O9 0.0104(18) 0.011(2) 0.015(2) -0.0049(17) -0.0002(15) -0.0088(17)
O10 0.0169(15) 0.0163(16) 0.0141(16) -0.0031(13) -0.0022(12) -0.0130(13)
N1 0.011(2) 0.012(3) 0.018(3) -0.008(2) -0.0020(19) -0.007(2)
N2 0.013(2) 0.017(3) 0.016(3) -0.009(2) 0.003(2) -0.013(2)
N3 0.014(2) 0.013(3) 0.006(2) -0.002(2) 0.0043(19) -0.010(2)
N4 0.013(2) 0.013(3) 0.012(2) -0.007(2) 0.0000(19) -0.008(2)
N5 0.012(2) 0.012(3) 0.017(3) -0.008(2) -0.0009(19) -0.007(2)
N6 0.012(2) 0.016(3) 0.013(2) -0.007(2) 0.0023(19) -0.012(2)
C1 0.011(3) 0.014(3) 0.013(3) -0.007(3) 0.004(2) -0.008(2)
C2 0.015(3) 0.017(3) 0.017(3) -0.011(3) 0.000(2) -0.007(3)
C3 0.009(3) 0.012(3) 0.016(3) -0.004(3) 0.003(2) -0.008(2)
C4 0.011(3) 0.015(3) 0.012(3) -0.004(3) 0.002(2) -0.007(2)
C5 0.009(3) 0.009(3) 0.012(3) -0.006(2) 0.002(2) -0.003(2)
C6 0.007(2) 0.014(3) 0.014(3) -0.008(3) 0.002(2) -0.006(2)
C7 0.006(2) 0.012(3) 0.009(3) -0.003(2) -0.001(2) -0.005(2)
C8 0.010(3) 0.013(3) 0.014(3) -0.007(3) -0.001(2) -0.006(2)
C9 0.008(2) 0.006(3) 0.012(3) -0.003(2) 0.000(2) -0.003(2)
C10 0.008(2) 0.016(3) 0.014(3) -0.007(3) 0.000(2) -0.007(2)
C11 0.010(3) 0.021(4) 0.011(3) -0.011(3) 0.006(2) -0.009(3)
C12 0.013(2) 0.012(3) 0.014(2) -0.008(2) -0.0002(19) -0.009(2)
C13 0.008(3) 0.019(4) 0.019(3) -0.014(3) -0.001(2) -0.005(3)
C14 0.013(3) 0.013(3) 0.015(3) -0.011(3) 0.000(2) -0.007(3)

loop_
_atom_type_symbol
_atom_type_description
_atom_type_scat_dispersion_real
_atom_type_scat_dispersion_imag
_atom_type_scat_source
C C 0.0033 0.0016 'International Tables Vol C Tables 4.2.6.8 and 6.1.1.4'
H H 0.0000 0.0000 'International Tables Vol C Tables 4.2.6.8 and 6.1.1.4'
N N 0.0061 0.0033 'International Tables Vol C Tables 4.2.6.8 and 6.1.1.4'
O O 0.0106 0.0060 'International Tables Vol C Tables 4.2.6.8 and 6.1.1.4'
Cu Cu 0.3201 1.2651 'International Tables Vol C Tables 4.2.6.8 and 6.1.1.4'

loop_
_geom_angle_atom_site_label_1
_geom_angle_atom_site_label_2
_geom_angle_atom_site_label_3
_geom_angle
_geom_angle_site_symmetry_1
_geom_angle_site_symmetry_3
O10 Cu1 O1 176.31(17) . .
O10 Cu1 O7 88.02(16) . 2_667
O1 Cu1 O7 88.35(15) . 2_667
O10 Cu1 N1 86.65(17) . .
O1 Cu1 N1 97.02(17) . .
O7 Cu1 N1 173.15(16) 2_667 .
O10 Cu1 O7 98.46(16) . 1_655
O1 Cu1 O7 80.10(15) . 1_655
O7 Cu1 O7 77.93(15) 2_667 1_655
N1 Cu1 O7 107.12(16) . 1_655
N3 Cu2 O4 96.59(18) 2_877 1_656
N3 Cu2 N4 173.6(2) 2_877 .
O4 Cu2 N4 89.14(18) 1_656 .
N3 Cu2 O9 87.50(16) 2_877 .
O4 Cu2 O9 149.96(17) 1_656 .
N4 Cu2 O9 88.95(16) . .
N3 Cu2 O2 93.21(16) 2_877 2_777
O4 Cu2 O2 90.61(16) 1_656 2_777
N4 Cu2 O2 83.85(16) . 2_777
O9 Cu2 O2 118.96(16) . 2_777
O10 Cu3 N2 84.87(17) . .
O10 Cu3 N6 96.71(17) . .
N2 Cu3 N6 177.2(2) . .
O10 Cu3 O9 168.00(17) . 2_877
N2 Cu3 O9 86.12(17) . 2_877
N6 Cu3 O9 91.99(17) . 2_877
N5 Cu4 N5 179.999(1) . 2_877
N5 Cu4 O9 90.65(17) . 2_877
N5 Cu4 O9 89.35(17) 2_877 2_877
N5 Cu4 O9 89.35(17) . .
N5 Cu4 O9 90.65(17) 2_877 .
O9 Cu4 O9 180.000(1) 2_877 .
O5 Cu5 O5 180.0 1_655 2_666
O5 Cu5 O3 91.37(17) 1_655 2_766
O5 Cu5 O3 88.62(17) 2_666 2_766
O5 Cu5 O3 88.62(17) 1_655 .
O5 Cu5 O3 91.38(17) 2_666 .
O3 Cu5 O3 179.999(2) 2_766 .
C11 O1 Cu1 124.9(4) . .
C11 O2 Cu2 135.7(3) . 2_777
C12 O3 Cu5 126.2(4) . .
C12 O4 Cu2 129.0(3) . 1_454
C13 O5 Cu5 129.4(4) . 1_455
C14 O7 Cu1 118.5(4) . 2_667
C14 O7 Cu1 133.9(4) . 1_455
Cu1 O7 Cu1 102.07(15) 2_667 1_455
Cu4 O9 Cu3 108.25(19) . 2_877
Cu4 O9 Cu2 113.91(17) . .
Cu3 O9 Cu2 115.50(17) 2_877 .
Cu4 O9 H9 106.2 . .
Cu3 O9 H9 106.2 2_877 .
Cu2 O9 H9 106.2 . .
Cu3 O10 Cu1 125.3(2) . .
Cu3 O10 H10' 110.9 . .
Cu1 O10 H10' 109.2 . .
N2 N1 C2 106.4(5) . .
N2 N1 Cu1 118.7(4) . .
C2 N1 Cu1 134.8(4) . .
N3 N2 N1 110.7(4) . .
N3 N2 Cu3 125.0(3) . .
N1 N2 Cu3 123.8(4) . .
N2 N3 C1 107.7(4) . .
N2 N3 Cu2 118.8(3) . 2_877
C1 N3 Cu2 133.2(4) . 2_877
N5 N4 C4 107.3(4) . .
N5 N4 Cu2 117.3(4) . .
C4 N4 Cu2 135.3(4) . .
N4 N5 N6 110.3(4) . .
N4 N5 Cu4 125.1(3) . .
N6 N5 Cu4 124.1(4) . .
N5 N6 C3 107.4(4) . .
N5 N6 Cu3 113.5(3) . .
C3 N6 Cu3 137.6(4) . .
N3 C1 C2 106.8(5) . .
N3 C1 H1 126.6 . .
C2 C1 H1 126.6 . .
N1 C2 C1 108.3(5) . .
N1 C2 H2 125.8 . .
C1 C2 H2 125.8 . .
N6 C3 C4 107.7(5) . .
N6 C3 H3 126.1 . .
C4 C3 H3 126.1 . .
N4 C4 C3 107.2(5) . .
N4 C4 H4 126.4 . .
C3 C4 H4 126.4 . .
C10 C5 C6 119.3(5) . .
C10 C5 C11 119.4(5) . .
C6 C5 C11 120.8(5) . .
C7 C6 C5 118.1(5) . .
C7 C6 C12 118.6(5) . .
C5 C6 C12 123.3(5) . .
C8 C7 C6 123.0(5) . .
C8 C7 H7 118.5 . .
C6 C7 H7 118.5 . .
C7 C8 C9 118.4(5) . .
C7 C8 C13 116.9(5) . .
C9 C8 C13 124.8(5) . .
C10 C9 C8 118.3(5) . .
C10 C9 C14 117.3(5) . .
C8 C9 C14 124.2(5) . .
C5 C10 C9 122.6(5) . .
C5 C10 H10 118.7 . .
C9 C10 H10 118.7 . .
O2 C11 O1 126.4(5) . .
O2 C11 C5 118.6(5) . .
O1 C11 C5 114.9(5) . .
O4 C12 O3 125.7(5) . .
O4 C12 C6 114.9(5) . .
O3 C12 C6 119.3(5) . .
O6 C13 O5 125.8(5) . .
O6 C13 C8 122.4(5) . .
O5 C13 C8 111.8(5) . .
O8 C14 O7 124.7(5) . .
O8 C14 C9 120.6(5) . .
O7 C14 C9 114.6(5) . .

loop_
_geom_bond_atom_site_label_1
_geom_bond_atom_site_label_2
_geom_bond_distance
_geom_bond_site_symmetry_2
Cu1 O10 1.922(4) .
Cu1 O1 1.937(4) .
Cu1 O7 1.968(4) 2_667
Cu1 N1 1.974(5) .
Cu1 O7 2.352(4) 1_655
Cu2 N3 1.959(4) 2_877
Cu2 O4 1.963(4) 1_656
Cu2 N4 1.986(4) .
Cu2 O9 2.040(4) .
Cu2 O2 2.294(4) 2_777
Cu3 O10 1.898(4) .
Cu3 N2 1.983(5) .
Cu3 N6 1.986(5) .
Cu3 O9 2.008(4) 2_877
Cu4 N5 1.931(5) .
Cu4 N5 1.931(5) 2_877
Cu4 O9 1.968(4) 2_877
Cu4 O9 1.968(4) .
Cu5 O5 1.908(4) 1_655
Cu5 O5 1.908(4) 2_666
Cu5 O3 1.969(4) 2_766
Cu5 O3 1.969(4) .
O1 C11 1.270(7) .
O2 C11 1.243(7) .
O2 Cu2 2.294(4) 2_777
O3 C12 1.266(7) .
O4 C12 1.255(7) .
O4 Cu2 1.963(4) 1_454
O5 C13 1.300(7) .
O5 Cu5 1.908(4) 1_455
O6 C13 1.235(7) .
O7 C14 1.281(6) .
O7 Cu1 1.968(4) 2_667
O7 Cu1 2.352(4) 1_455
O8 C14 1.237(7) .
O9 Cu3 2.007(4) 2_877
O9 H9 1.0000 .
O10 H10' 0.8375 .
N1 N2 1.329(6) .
N1 C2 1.343(8) .
N2 N3 1.318(7) .
N3 C1 1.343(7) .
N3 Cu2 1.959(4) 2_877
N4 N5 1.327(7) .
N4 C4 1.360(7) .
N5 N6 1.338(6) .
N6 C3 1.347(7) .
C1 C2 1.368(8) .
C1 H1 0.9500 .
C2 H2 0.9500 .
C3 C4 1.374(8) .
C3 H3 0.9486 .
C4 H4 0.9495 .
C5 C10 1.378(8) .
C5 C6 1.400(8) .
C5 C11 1.512(7) .
C6 C7 1.391(7) .
C6 C12 1.502(8) .
C7 C8 1.385(8) .
C7 H7 0.9500 .
C8 C9 1.412(8) .
C8 C13 1.507(7) .
C9 C10 1.391(7) .
C9 C14 1.502(8) .
C10 H10 0.9500 .

loop_
_geom_torsion_atom_site_label_1
_geom_torsion_atom_site_label_2
_geom_torsion_atom_site_label_3
_geom_torsion_atom_site_label_4
_geom_torsion
_geom_torsion_site_symmetry_1
_geom_torsion_site_symmetry_4
O10 Cu1 O1 C11 115(3) . .
O7 Cu1 O1 C11 103.9(4) 2_667 .
N1 Cu1 O1 C11 -71.8(4) . .
O7 Cu1 O1 C11 -178.0(4) 1_655 .
O5 Cu5 O3 C12 -128.0(4) 1_655 .
O5 Cu5 O3 C12 52.0(4) 2_666 .
O3 Cu5 O3 C12 -102(49) 2_766 .
N5 Cu4 O9 Cu3 -149.9(2) . 2_877
N5 Cu4 O9 Cu3 30.1(2) 2_877 2_877
O9 Cu4 O9 Cu3 -37(100) 2_877 2_877
N5 Cu4 O9 Cu2 -19.9(2) . .
N5 Cu4 O9 Cu2 160.1(2) 2_877 .
O9 Cu4 O9 Cu2 93(100) 2_877 .
N3 Cu2 O9 Cu4 -152.0(2) 2_877 .
O4 Cu2 O9 Cu4 109.2(3) 1_656 .
N4 Cu2 O9 Cu4 22.7(2) . .
O2 Cu2 O9 Cu4 -59.7(2) 2_777 .
N3 Cu2 O9 Cu3 -25.8(2) 2_877 2_877
O4 Cu2 O9 Cu3 -124.6(3) 1_656 2_877
N4 Cu2 O9 Cu3 148.9(2) . 2_877
O2 Cu2 O9 Cu3 66.5(2) 2_777 2_877
N2 Cu3 O10 Cu1 0.4(3) . .
N6 Cu3 O10 Cu1 178.0(3) . .
O9 Cu3 O10 Cu1 41.8(9) 2_877 .
O1 Cu1 O10 Cu3 170(2) . .
O7 Cu1 O10 Cu3 -179.5(3) 2_667 .
N1 Cu1 O10 Cu3 -3.9(3) . .
O7 Cu1 O10 Cu3 103.0(3) 1_655 .
O10 Cu1 N1 N2 7.8(4) . .
O1 Cu1 N1 N2 -171.8(4) . .
O7 Cu1 N1 N2 46.8(17) 2_667 .
O7 Cu1 N1 N2 -90.0(4) 1_655 .
O10 Cu1 N1 C2 -175.6(6) . .
O1 Cu1 N1 C2 4.8(6) . .
O7 Cu1 N1 C2 -136.6(13) 2_667 .
O7 Cu1 N1 C2 86.5(6) 1_655 .
C2 N1 N2 N3 -0.1(6) . .
Cu1 N1 N2 N3 177.3(3) . .
C2 N1 N2 Cu3 172.3(4) . .
Cu1 N1 N2 Cu3 -10.3(6) . .
O10 Cu3 N2 N3 177.3(5) . .
N6 Cu3 N2 N3 54(4) . .
O9 Cu3 N2 N3 5.2(4) 2_877 .
O10 Cu3 N2 N1 6.0(4) . .
N6 Cu3 N2 N1 -118(3) . .
O9 Cu3 N2 N1 -166.1(4) 2_877 .
N1 N2 N3 C1 0.3(6) . .
Cu3 N2 N3 C1 -172.0(4) . .
N1 N2 N3 Cu2 -174.3(3) . 2_877
Cu3 N2 N3 Cu2 13.4(6) . 2_877
N3 Cu2 N4 N5 38.4(18) 2_877 .
O4 Cu2 N4 N5 -167.9(4) 1_656 .
O9 Cu2 N4 N5 -17.9(4) . .
O2 Cu2 N4 N5 101.4(4) 2_777 .
N3 Cu2 N4 C4 -141.1(15) 2_877 .
O4 Cu2 N4 C4 12.6(6) 1_656 .
O9 Cu2 N4 C4 162.6(6) . .
O2 Cu2 N4 C4 -78.1(6) 2_777 .
C4 N4 N5 N6 -1.2(6) . .
Cu2 N4 N5 N6 179.2(3) . .
C4 N4 N5 Cu4 -173.0(4) . .
Cu2 N4 N5 Cu4 7.4(6) . .
N5 Cu4 N5 N4 114(72) 2_877 .
O9 Cu4 N5 N4 -171.6(4) 2_877 .
O9 Cu4 N5 N4 8.4(4) . .
N5 Cu4 N5 N6 -57(72) 2_877 .
O9 Cu4 N5 N6 17.6(4) 2_877 .
O9 Cu4 N5 N6 -162.4(4) . .
N4 N5 N6 C3 0.5(6) . .
Cu4 N5 N6 C3 172.4(4) . .
N4 N5 N6 Cu3 -168.1(3) . .
Cu4 N5 N6 Cu3 3.8(6) . .
O10 Cu3 N6 N5 165.7(4) . .
N2 Cu3 N6 N5 -71(4) . .
O9 Cu3 N6 N5 -22.6(4) 2_877 .
O10 Cu3 N6 C3 1.9(6) . .
N2 Cu3 N6 C3 125(3) . .
O9 Cu3 N6 C3 173.7(6) 2_877 .
N2 N3 C1 C2 -0.3(6) . .
Cu2 N3 C1 C2 173.2(4) 2_877 .
N2 N1 C2 C1 -0.1(6) . .
Cu1 N1 C2 C1 -176.9(4) . .
N3 C1 C2 N1 0.3(6) . .
N5 N6 C3 C4 0.4(6) . .
Cu3 N6 C3 C4 164.8(5) . .
N5 N4 C4 C3 1.4(6) . .
Cu2 N4 C4 C3 -179.1(4) . .
N6 C3 C4 N4 -1.1(6) . .
C10 C5 C6 C7 4.1(8) . .
C11 C5 C6 C7 -167.9(5) . .
C10 C5 C6 C12 -179.1(5) . .
C11 C5 C6 C12 9.0(8) . .
C5 C6 C7 C8 0.1(8) . .
C12 C6 C7 C8 -176.9(5) . .
C6 C7 C8 C9 -2.9(8) . .
C6 C7 C8 C13 176.8(5) . .
C7 C8 C9 C10 1.7(8) . .
C13 C8 C9 C10 -178.0(5) . .
C7 C8 C9 C14 177.0(5) . .
C13 C8 C9 C14 -2.7(9) . .
C6 C5 C10 C9 -5.4(8) . .
C11 C5 C10 C9 166.6(5) . .
C8 C9 C10 C5 2.5(8) . .
C14 C9 C10 C5 -173.2(5) . .
Cu2 O2 C11 O1 -108.6(6) 2_777 .
Cu2 O2 C11 C5 68.1(6) 2_777 .
Cu1 O1 C11 O2 26.9(7) . .
Cu1 O1 C11 C5 -150.0(3) . .
C10 C5 C11 O2 -124.1(6) . .
C6 C5 C11 O2 47.8(7) . .
C10 C5 C11 O1 53.0(7) . .
C6 C5 C11 O1 -135.1(5) . .
Cu2 O4 C12 O3 15.5(8) 1_454 .
Cu2 O4 C12 C6 -162.1(3) 1_454 .
Cu5 O3 C12 O4 -132.2(5) . .
Cu5 O3 C12 C6 45.3(6) . .
C7 C6 C12 O4 50.3(7) . .
C5 C6 C12 O4 -126.5(6) . .
C7 C6 C12 O3 -127.5(5) . .
C5 C6 C12 O3 55.7(7) . .
Cu5 O5 C13 O6 -17.1(8) 1_455 .
Cu5 O5 C13 C8 161.0(3) 1_455 .
C7 C8 C13 O6 152.3(5) . .
C9 C8 C13 O6 -28.0(8) . .
C7 C8 C13 O5 -26.0(7) . .
C9 C8 C13 O5 153.7(5) . .
Cu1 O7 C14 O8 -9.5(7) 2_667 .
Cu1 O7 C14 O8 139.0(5) 1_455 .
Cu1 O7 C14 C9 173.7(3) 2_667 .
Cu1 O7 C14 C9 -37.8(6) 1_455 .
C10 C9 C14 O8 -57.3(7) . .
C8 C9 C14 O8 127.3(6) . .
C10 C9 C14 O7 119.6(5) . .
C8 C9 C14 O7 -55.8(7) . .
